data_2312695
loop_
_publ_author_name
'Kherfi, Hamza'
'Benhacine, Mohamed Al Amine'
'Hamadene, Malika'

_publ_section_title
;
 A novel layered structure of the heterometallic oxalate compound
 [NH<sub>2</sub>(CH<sub>3</sub>)<sub>2</sub>]<sub>2</sub>[NaFe(C<sub>2</sub>O<sub>4</sub>)<sub>3</sub>]&#xb7;0.33NH(CH<sub>3</sub>)<sub>2</sub>&#xb7;0.33H<sub>2</sub>O:
 synthesis, crystal structure and thermal decomposition.
;
_journal_coeditor_code EQ3016
_journal_issue 12
_journal_name_full 'Acta crystallographica. Section C, Structural chemistry'
_journal_paper_doi 10.1107/S2053229624011185
_journal_volume 80
_journal_year 2024
_chemical_formula_iupac '(C2 H8 N)5 [Fe3 Na3 (C2 O4)9], C2 H7 N, H2 O'
_chemical_formula_moiety '5(C2 H8 N +), C12 Fe2 Na2 O24 4-, C6 Fe Na O12 2-, C2 H7 N, H2 O'
_chemical_formula_sum 'C30 H49 Fe3 N6 Na3 O37'
_chemical_formula_weight 1322.27
_chemical_name_systematic 'Poly[[bis(dimethylammonium) tri-\m-oxalato-sodium(I)iron(III)]--dimethylamine--water (3/1/1)]'
_space_group_crystal_system orthorhombic
_space_group_IT_number 20
_space_group_name_Hall 'C 2c 2'
_space_group_name_H-M_alt 'C 2 2 21'
_atom_sites_solution_hydrogens mixed
_atom_sites_solution_primary direct
_atom_sites_solution_secondary difmap
_audit_creation_method SHELXL-2019/3
_cell_angle_alpha 90
_cell_angle_beta 90
_cell_angle_gamma 90
_cell_formula_units_Z 8
_cell_length_a 12.6024(11)
_cell_length_b 17.6259(15)
_cell_length_c 46.236(4)
_cell_measurement_reflns_used 3158
_cell_measurement_temperature 150(2)
_cell_measurement_theta_max 18.15
_cell_measurement_theta_min 2.31
_cell_volume 10270.3(15)
_computing_cell_refinement
;
SAINT (Bruker, 2012)
;
_computing_data_collection
;
APEX2 (Bruker, 2012)
;
_computing_data_reduction
;
SAINT (Bruker, 2012)
;
_computing_molecular_graphics
;
ORTEP-3 for Windows (Farrugia, 2012) and
DIAMOND (Brandenburg & Putz, 2008)
;
_computing_publication_material
;
WinGX (Farrugia, 2012) and
OLEX2 (Dolomanov <i>et al.</i>, 2009)
;
_computing_structure_refinement
;
SHELXL2019 (Sheldrick, 2015<i>b</i>) and
olex2.refine (Bourhis <i>et al.</i>, 2015)
;
_computing_structure_solution
;
SHELXT2014 (Sheldrick, 2015<i>a</i>)
;
_diffrn_ambient_temperature 150(2)
_diffrn_measured_fraction_theta_full 0.999
_diffrn_measured_fraction_theta_max 0.999
_diffrn_measurement_device_type 'Bruker APEXII CCD'
_diffrn_measurement_method '\f and \w scans'
_diffrn_radiation_type MoK\a
_diffrn_radiation_wavelength 0.71073
_diffrn_reflns_av_R_equivalents 0.0979
_diffrn_reflns_av_unetI/netI 0.1010
_diffrn_reflns_limit_h_max 15
_diffrn_reflns_limit_h_min -15
_diffrn_reflns_limit_k_max 21
_diffrn_reflns_limit_k_min -21
_diffrn_reflns_limit_l_max 55
_diffrn_reflns_limit_l_min -55
_diffrn_reflns_number 45223
_diffrn_reflns_theta_full 25.242
_diffrn_reflns_theta_max 25.386
_diffrn_reflns_theta_min 1.762
_diffrn_standards_number 0
_exptl_absorpt_coefficient_mu 0.975
_exptl_absorpt_correction_T_max 0.7452
_exptl_absorpt_correction_T_min 0.6393
_exptl_absorpt_correction_type multi-scan
_exptl_absorpt_process_details
;
(Krause <i>et al.</i>, 2015)
;
_exptl_crystal_colour Red
_exptl_crystal_density_diffrn 1.710
_exptl_crystal_description Prism
_exptl_crystal_F_000 5424
_exptl_crystal_size_max 0.1
_exptl_crystal_size_mid 0.1
_exptl_crystal_size_min 0.1
_refine_diff_density_max 0.407
_refine_diff_density_min -0.512
_refine_ls_abs_structure_details
;
Flack <i>x</i> determined using 2182 quotients [(I+)-(I-)]/[(I+)+(I-)]
(Parsons <i>et al.</i>,  2013)
;
_refine_ls_abs_structure_Flack -0.009(15)
_refine_ls_extinction_method none
_refine_ls_goodness_of_fit_ref 0.962
_refine_ls_hydrogen_treatment constr
_refine_ls_matrix_type full
_refine_ls_number_parameters 729
_refine_ls_number_reflns 9420
_refine_ls_number_restraints 0
_refine_ls_restrained_S_all 0.962
_refine_ls_R_factor_all 0.0861
_refine_ls_R_factor_gt 0.0495
_refine_ls_shift/su_max 0.002
_refine_ls_shift/su_mean 0.000
_refine_ls_structure_factor_coef Fsqd
_refine_ls_weighting_details 'w=1/[\s^2^(Fo^2^)+(0.0370P)^2^] where P=(Fo^2^+2Fc^2^)/3'
_refine_ls_weighting_scheme calc
_refine_ls_wR_factor_gt 0.0882
_refine_ls_wR_factor_ref 0.0988
_reflns_number_gt 6480
_reflns_number_total 9420
_reflns_threshold_expression 'I > 2\s(I)'
_cod_data_source_file eq3016sup1.cif
_cod_data_source_block I
_cod_original_cell_volume 10270.4(15)
_cod_database_code 2312695
_shelx_space_group_comment
;
The symmetry employed for this shelxl refinement is uniquely defined
by the following loop, which should always be used as a source of
symmetry information in preference to the above space-group names.
They are only intended as comments.
;

loop_
_space_group_symop_operation_xyz
'x, y, z'
'-x, -y, z+1/2'
'-x, y, -z+1/2'
'x, -y, -z'
'x+1/2, y+1/2, z'
'-x+1/2, -y+1/2, z+1/2'
'-x+1/2, y+1/2, -z+1/2'
'x+1/2, -y+1/2, -z'

loop_
_atom_site_type_symbol
_atom_site_label
_atom_site_fract_x
_atom_site_fract_y
_atom_site_fract_z
_atom_site_U_iso_or_equiv
_atom_site_adp_type
_atom_site_calc_flag
_atom_site_occupancy
_atom_site_disorder_assembly
_atom_site_disorder_group
Fe Fe1 -0.01678(8) 0.55004(6) 0.67120(2) 0.0183(3) Uani d 1 . .
Fe Fe2 0.45210(9) 0.44780(6) 0.66360(2) 0.0187(3) Uani d 1 . .
Fe Fe3 0.67304(9) 0.30170(6) 0.50284(2) 0.0203(3) Uani d 1 . .
Na Na1 0.5317(3) 0.000000 0.500000 0.0223(10) Uani d 1 . .
Na Na2 0.3060(3) 0.500000 0.500000 0.0224(10) Uani d 1 . .
Na Na3 0.3244(2) 0.75376(16) 0.67064(6) 0.0229(7) Uani d 1 . .
Na Na4 0.6052(2) 0.74474(16) 0.66473(6) 0.0240(8) Uani d 1 . .
C C1 -0.1691(7) 0.6592(4) 0.65445(16) 0.0216(19) Uani d 1 . .
C C2 -0.2165(6) 0.6205(4) 0.68123(16) 0.0193(19) Uani d 1 . .
C C3 -0.0264(6) 0.3957(4) 0.68356(15) 0.0189(19) Uani d 1 . .
C C4 -0.0673(6) 0.4039(4) 0.65238(16) 0.0180(19) Uani d 1 . .
C C5 0.1526(6) 0.6418(4) 0.69031(15) 0.0181(18) Uani d 1 . .
C C6 0.1835(6) 0.6105(4) 0.66023(15) 0.0166(17) Uani d 1 . .
C C7 0.4613(6) 0.6035(4) 0.67507(15) 0.0175(18) Uani d 1 . .
C C8 0.5059(6) 0.5936(5) 0.64417(15) 0.022(2) Uani d 1 . .
C C9 0.2806(6) 0.3582(5) 0.68240(16) 0.0194(19) Uani d 1 . .
C C10 0.2522(7) 0.3855(4) 0.65159(16) 0.022(2) Uani d 1 . .
C C11 0.6481(7) 0.3806(5) 0.67954(15) 0.022(2) Uani d 1 . .
C C12 0.6127(7) 0.3387(4) 0.65164(16) 0.023(2) Uani d 1 . .
C C13 0.4696(6) 0.3644(4) 0.49259(16) 0.0215(19) Uani d 1 . .
C C14 0.5103(7) 0.4022(4) 0.52065(16) 0.022(2) Uani d 1 . .
C C15 0.6598(6) 0.1462(5) 0.51435(16) 0.0200(19) Uani d 1 . .
C C16 0.6974(6) 0.1530(5) 0.48269(16) 0.022(2) Uani d 1 . .
C C17 0.8315(7) 0.4031(4) 0.48421(16) 0.0214(19) Uani d 1 . .
C C18 0.8752(7) 0.3664(4) 0.51221(16) 0.022(2) Uani d 1 . .
O O1 -0.0770(4) 0.6353(3) 0.64699(10) 0.0212(13) Uani d 1 . .
O O2 -0.1528(4) 0.5722(3) 0.69277(10) 0.0224(13) Uani d 1 . .
O O3 -0.2181(4) 0.7108(3) 0.64181(11) 0.0249(14) Uani d 1 . .
O O4 -0.3052(4) 0.6363(3) 0.68938(11) 0.0273(14) Uani d 1 . .
O O5 0.0030(4) 0.4569(3) 0.69570(9) 0.0207(12) Uani d 1 . .
O O6 -0.0712(4) 0.4737(3) 0.64345(10) 0.0215(14) Uani d 1 . .
O O7 -0.0272(4) 0.3318(3) 0.69472(10) 0.0223(13) Uani d 1 . .
O O8 -0.0939(4) 0.3472(3) 0.63844(10) 0.0264(14) Uani d 1 . .
O O9 0.0625(4) 0.6156(3) 0.69999(10) 0.0195(13) Uani d 1 . .
O O10 0.1201(4) 0.5596(3) 0.65043(10) 0.0201(12) Uani d 1 . .
O O11 0.2073(4) 0.6876(3) 0.70335(10) 0.0309(15) Uani d 1 . .
O O12 0.2635(4) 0.6336(3) 0.64837(10) 0.0217(13) Uani d 1 . .
O O13 0.3695(4) 0.3844(3) 0.69133(10) 0.0223(13) Uani d 1 . .
O O14 0.3222(4) 0.4284(3) 0.63964(10) 0.0218(13) Uani d 1 . .
O O15 0.2204(4) 0.3168(3) 0.69570(11) 0.0274(14) Uani d 1 . .
O O16 0.1673(4) 0.3665(3) 0.63990(10) 0.0244(13) Uani d 1 . .
O O17 0.4261(4) 0.5412(3) 0.68631(10) 0.0192(13) Uani d 1 . .
O O18 0.5042(4) 0.5246(3) 0.63459(10) 0.0211(13) Uani d 1 . .
O O19 0.4600(4) 0.6666(3) 0.68620(10) 0.0191(12) Uani d 1 . .
O O20 0.5399(4) 0.6488(3) 0.63092(10) 0.0271(14) Uani d 1 . .
O O21 0.5850(4) 0.4335(3) 0.68724(10) 0.0240(14) Uani d 1 . .
O O22 0.5249(4) 0.3636(3) 0.64104(10) 0.0221(13) Uani d 1 . .
O O23 0.7307(4) 0.3621(3) 0.69208(11) 0.0283(14) Uani d 1 . .
O O24 0.6663(4) 0.2868(3) 0.64193(11) 0.0344(15) Uani d 1 . .
O O25 0.5336(4) 0.3131(3) 0.48265(10) 0.0240(13) Uani d 1 . .
O O26 0.6016(4) 0.3774(3) 0.52958(11) 0.0267(14) Uani d 1 . .
O O27 0.3853(4) 0.3830(3) 0.48178(11) 0.0235(13) Uani d 1 . .
O O28 0.4569(4) 0.4525(3) 0.53186(11) 0.0321(14) Uani d 1 . .
O O29 0.6450(4) 0.2106(3) 0.52677(10) 0.0237(13) Uani d 1 . .
O O30 0.7126(4) 0.2214(3) 0.47385(10) 0.0216(14) Uani d 1 . .
O O31 0.6477(4) 0.0830(3) 0.52515(10) 0.0262(14) Uani d 1 . .
O O32 0.7104(4) 0.0949(3) 0.46800(11) 0.0297(15) Uani d 1 . .
O O33 0.7397(4) 0.3803(3) 0.47662(11) 0.0265(14) Uani d 1 . .
O O34 0.8113(4) 0.3174(3) 0.52355(10) 0.0225(13) Uani d 1 . .
O O35 0.8849(4) 0.4500(3) 0.47087(11) 0.0303(14) Uani d 1 . .
O O36 0.9616(4) 0.3857(3) 0.52191(11) 0.0282(14) Uani d 1 . .
O OW 0.5228(6) 0.5554(4) 0.57256(12) 0.0584(19) Uani d 1 . .
H HWA 0.498834 0.521286 0.561188 0.088 Uiso d 1 . .
H HWB 0.537590 0.536504 0.589200 0.088 Uiso d 1 . .
N N1 0.4348(8) 0.2790(5) 0.43038(18) 0.083(3) Uani d 1 A 1
H H1 0.458527 0.325393 0.433072 0.100 Uiso d 1 A 1
C C19 0.5202(7) 0.2290(5) 0.42071(18) 0.043(3) Uani d 1 A 1
H H19A 0.540355 0.242199 0.400874 0.064 Uiso calc 1 A 1
H H19B 0.495855 0.176174 0.421304 0.064 Uiso calc 1 A 1
H H19C 0.581735 0.234938 0.433480 0.064 Uiso calc 1 A 1
C C20 0.3407(7) 0.2801(5) 0.41415(18) 0.044(3) Uani d 1 A 1
H H20A 0.345959 0.319138 0.399109 0.066 Uiso calc 1 A 1
H H20B 0.280753 0.291666 0.426902 0.066 Uiso calc 1 A 1
H H20C 0.329824 0.230467 0.405112 0.066 Uiso calc 1 A 1
N N2 0.6671(5) 0.0376(4) 0.41356(13) 0.0309(18) Uani d 1 B 1
H H2A 0.678625 0.070693 0.428325 0.037 Uiso calc 1 B 1
H H2B 0.670753 0.064228 0.396731 0.037 Uiso calc 1 B 1
C C21 0.7531(7) -0.0203(4) 0.41369(16) 0.032(2) Uani d 1 B 1
H H21A 0.746957 -0.052317 0.396440 0.048 Uiso calc 1 B 1
H H21B 0.746870 -0.051858 0.431051 0.048 Uiso calc 1 B 1
H H21C 0.822253 0.005192 0.413649 0.048 Uiso calc 1 B 1
C C22 0.5595(6) 0.0062(5) 0.41648(16) 0.037(2) Uani d 1 B 1
H H22A 0.541631 -0.022963 0.399104 0.055 Uiso calc 1 B 1
H H22B 0.508522 0.047744 0.418853 0.055 Uiso calc 1 B 1
H H22C 0.556549 -0.027091 0.433440 0.055 Uiso calc 1 B 1
N N3 0.7353(6) 0.5099(4) 0.57297(14) 0.040(2) Uani d 1 C 1
H H3A 0.669577 0.518289 0.565493 0.048 Uiso calc 1 C 1
H H3B 0.782562 0.509576 0.558086 0.048 Uiso calc 1 C 1
C C23 0.7371(8) 0.4354(5) 0.58770(17) 0.047(3) Uani d 1 C 1
H H23A 0.725021 0.395034 0.573491 0.070 Uiso calc 1 C 1
H H23B 0.681133 0.433817 0.602410 0.070 Uiso calc 1 C 1
H H23C 0.806261 0.427906 0.596957 0.070 Uiso calc 1 C 1
C C24 0.7637(8) 0.5746(6) 0.59410(19) 0.058(3) Uani d 1 C 1
H H24A 0.766809 0.622773 0.583525 0.087 Uiso calc 1 C 1
H H24B 0.832922 0.564327 0.602938 0.087 Uiso calc 1 C 1
H H24C 0.709501 0.577874 0.609235 0.087 Uiso calc 1 C 1
N N4 0.7451(5) 0.4810(3) 0.73395(12) 0.0243(16) Uani d 1 D 1
H H4A 0.768088 0.518588 0.722003 0.029 Uiso calc 1 D 1
H H4B 0.729964 0.439815 0.722821 0.029 Uiso calc 1 D 1
C C28 0.8327(7) 0.4608(5) 0.75451(15) 0.037(2) Uani d 1 D 1
H H28A 0.896787 0.448053 0.743548 0.056 Uiso calc 1 D 1
H H28B 0.811166 0.417070 0.766217 0.056 Uiso calc 1 D 1
H H28C 0.847283 0.504075 0.767209 0.056 Uiso calc 1 D 1
C C29 0.6466(6) 0.5064(5) 0.74856(17) 0.037(2) Uani d 1 D 1
H H29A 0.592868 0.518838 0.734005 0.055 Uiso calc 1 D 1
H H29B 0.661816 0.551448 0.760278 0.055 Uiso calc 1 D 1
H H29C 0.620130 0.465710 0.761071 0.055 Uiso calc 1 D 1
N N5 0.4419(5) 0.2619(3) 0.60103(13) 0.0262(17) Uani d 1 E 1
H H5A 0.401099 0.231563 0.612423 0.031 Uiso calc 1 E 1
H H5B 0.475515 0.295759 0.612723 0.031 Uiso calc 1 E 1
C C25 0.5225(7) 0.2146(5) 0.58635(18) 0.051(3) Uani d 1 E 1
H H25A 0.570709 0.247268 0.575318 0.076 Uiso calc 1 E 1
H H25B 0.487211 0.179092 0.573177 0.076 Uiso calc 1 E 1
H H25C 0.563036 0.186107 0.600813 0.076 Uiso calc 1 E 1
C C26 0.3727(8) 0.3036(6) 0.58093(17) 0.054(3) Uani d 1 E 1
H H26A 0.335811 0.267519 0.568304 0.081 Uiso calc 1 E 1
H H26B 0.415634 0.338099 0.569144 0.081 Uiso calc 1 E 1
H H26C 0.320412 0.332885 0.591957 0.081 Uiso calc 1 E 1
C C30 0.0882(7) 0.7447(5) 0.76169(17) 0.045(3) Uani d 1 F 2
H H30A 0.120419 0.774432 0.746083 0.067 Uiso calc 1 F 2
H H30B 0.141620 0.710878 0.770117 0.067 Uiso calc 1 F 2
H H30C 0.061225 0.779034 0.776655 0.067 Uiso calc 1 F 2
N N6 0.000000 0.6992(5) 0.750000 0.028(2) Uani d 1 F 2
H H6A 0.025490 0.668759 0.735713 0.034 Uiso calc 0.5 F 2
H H6B -0.025488 0.668751 0.764285 0.034 Uiso calc 0.5 F 2
C C27 0.9020(6) 0.2239(4) 0.75230(18) 0.037(2) Uani d 1 G 2
H H27A 0.893177 0.193880 0.734613 0.055 Uiso calc 1 G 2
H H27B 0.840437 0.257142 0.754855 0.055 Uiso calc 1 G 2
H H27C 0.907935 0.189712 0.768954 0.055 Uiso calc 1 G 2
N N7 1.000000 0.2707(5) 0.750000 0.029(2) Uani d 1 G 2
H H7A 1.005012 0.301092 0.765846 0.035 Uiso calc 0.5 G 2
H H7B 0.994986 0.301097 0.734155 0.035 Uiso calc 0.5 G 2

loop_
_atom_site_aniso_label
_atom_site_aniso_U_11
_atom_site_aniso_U_22
_atom_site_aniso_U_33
_atom_site_aniso_U_12
_atom_site_aniso_U_13
_atom_site_aniso_U_23
Fe1 0.0198(7) 0.0166(6) 0.0184(6) -0.0008(6) 0.0009(5) 0.0004(5)
Fe2 0.0181(6) 0.0173(6) 0.0207(6) 0.0000(6) -0.0001(5) -0.0002(5)
Fe3 0.0226(7) 0.0178(6) 0.0203(6) -0.0019(6) -0.0008(5) -0.0006(5)
Na1 0.018(2) 0.019(2) 0.030(2) 0.000 0.000 -0.001(2)
Na2 0.022(3) 0.022(2) 0.023(2) 0.000 0.000 0.001(2)
Na3 0.0195(18) 0.0192(17) 0.0298(18) -0.0001(15) 0.0029(16) 0.0007(14)
Na4 0.0227(19) 0.0223(18) 0.0270(18) -0.0023(15) 0.0018(15) 0.0010(15)
C1 0.025(5) 0.016(5) 0.024(5) 0.001(4) 0.001(4) -0.009(4)
C2 0.025(5) 0.012(5) 0.021(4) -0.002(4) 0.001(4) 0.001(4)
C3 0.014(5) 0.025(5) 0.018(4) 0.004(4) 0.002(4) 0.003(4)
C4 0.011(4) 0.018(5) 0.025(5) -0.001(4) 0.001(4) -0.004(4)
C5 0.018(5) 0.018(5) 0.018(4) 0.005(4) 0.000(4) 0.000(4)
C6 0.018(4) 0.018(4) 0.014(4) 0.002(4) -0.005(4) 0.002(3)
C7 0.010(4) 0.023(5) 0.020(4) 0.002(4) 0.002(4) 0.010(4)
C8 0.013(5) 0.037(6) 0.014(4) 0.001(4) -0.005(4) 0.001(4)
C9 0.017(5) 0.025(5) 0.016(4) 0.002(4) 0.001(4) 0.000(4)
C10 0.022(5) 0.022(5) 0.024(5) -0.002(4) 0.000(4) -0.002(4)
C11 0.022(5) 0.025(5) 0.020(5) -0.002(4) 0.002(4) 0.001(4)
C12 0.024(5) 0.019(5) 0.025(5) 0.001(4) -0.002(4) -0.002(4)
C13 0.023(5) 0.020(5) 0.021(4) -0.007(4) 0.004(4) 0.000(4)
C14 0.029(5) 0.016(5) 0.021(4) -0.005(4) 0.001(4) 0.000(4)
C15 0.018(5) 0.024(5) 0.018(4) 0.002(4) -0.008(4) 0.000(4)
C16 0.017(5) 0.027(5) 0.021(5) 0.002(4) -0.004(4) 0.001(4)
C17 0.025(5) 0.018(5) 0.021(4) 0.001(4) -0.002(4) -0.004(4)
C18 0.029(5) 0.012(5) 0.024(5) 0.007(4) -0.001(4) -0.005(4)
O1 0.020(3) 0.017(3) 0.026(3) 0.001(3) 0.005(3) 0.003(2)
O2 0.023(3) 0.024(3) 0.020(3) 0.004(3) 0.000(3) 0.005(2)
O3 0.023(3) 0.023(3) 0.029(3) 0.007(3) 0.006(3) 0.009(3)
O4 0.019(3) 0.031(4) 0.031(3) 0.007(3) 0.008(3) 0.007(3)
O5 0.025(3) 0.018(3) 0.019(3) -0.002(3) -0.006(2) 0.000(2)
O6 0.022(3) 0.020(3) 0.023(3) 0.000(2) -0.001(3) 0.004(2)
O7 0.021(3) 0.017(3) 0.029(3) -0.003(3) -0.002(3) 0.001(3)
O8 0.038(4) 0.018(3) 0.024(3) -0.006(3) -0.001(3) -0.007(3)
O9 0.021(3) 0.021(3) 0.017(3) -0.006(3) 0.006(2) -0.003(2)
O10 0.018(3) 0.021(3) 0.020(3) 0.001(3) 0.003(2) -0.005(2)
O11 0.030(4) 0.040(4) 0.022(3) -0.015(3) -0.002(3) -0.011(3)
O12 0.020(3) 0.023(3) 0.023(3) 0.000(3) 0.002(3) -0.001(2)
O13 0.021(3) 0.021(3) 0.025(3) -0.003(3) -0.005(3) 0.001(3)
O14 0.021(3) 0.022(3) 0.023(3) -0.005(3) -0.001(3) 0.004(2)
O15 0.029(4) 0.028(4) 0.025(3) -0.008(3) 0.004(3) 0.001(3)
O16 0.018(3) 0.028(3) 0.028(3) -0.002(3) -0.004(3) 0.003(3)
O17 0.024(3) 0.013(3) 0.021(3) -0.002(3) 0.001(2) -0.001(2)
O18 0.028(3) 0.015(3) 0.020(3) -0.002(2) 0.002(3) -0.003(2)
O19 0.018(3) 0.017(3) 0.022(3) 0.001(3) 0.001(2) -0.003(2)
O20 0.041(4) 0.018(3) 0.022(3) -0.008(3) 0.008(3) 0.001(2)
O21 0.021(3) 0.023(3) 0.028(3) 0.005(3) -0.005(3) -0.008(3)
O22 0.021(3) 0.023(3) 0.023(3) 0.007(3) -0.007(3) -0.004(2)
O23 0.022(3) 0.030(3) 0.033(3) 0.008(3) -0.012(3) -0.008(3)
O24 0.027(4) 0.033(4) 0.042(4) 0.016(3) -0.013(3) -0.012(3)
O25 0.019(3) 0.019(3) 0.034(3) 0.004(3) -0.003(3) -0.010(3)
O26 0.028(3) 0.025(3) 0.027(3) 0.004(3) -0.007(3) -0.004(3)
O27 0.021(3) 0.020(3) 0.030(3) -0.002(3) -0.001(3) -0.003(3)
O28 0.039(4) 0.024(3) 0.033(3) 0.007(3) -0.003(3) -0.009(3)
O29 0.029(4) 0.024(3) 0.019(3) -0.002(3) 0.005(3) 0.003(3)
O30 0.022(3) 0.026(3) 0.017(3) 0.001(3) 0.005(2) 0.006(3)
O31 0.030(4) 0.020(3) 0.029(3) -0.005(3) -0.011(3) 0.011(3)
O32 0.035(4) 0.027(4) 0.028(3) 0.007(3) -0.010(3) -0.008(3)
O33 0.028(3) 0.024(3) 0.028(3) -0.006(3) -0.007(3) 0.008(3)
O34 0.021(3) 0.024(3) 0.022(3) -0.007(3) -0.002(3) 0.004(3)
O35 0.029(3) 0.029(3) 0.032(3) -0.015(3) -0.005(3) 0.010(3)
O36 0.025(4) 0.029(3) 0.030(3) -0.004(3) -0.006(3) 0.002(3)
OW 0.055(5) 0.080(5) 0.039(4) -0.007(5) 0.000(4) -0.012(4)
N1 0.107(9) 0.059(7) 0.084(7) 0.040(6) -0.058(7) -0.042(5)
C19 0.047(7) 0.041(6) 0.041(6) -0.012(5) -0.009(5) 0.011(5)
C20 0.050(7) 0.036(6) 0.046(6) 0.001(5) 0.016(5) -0.007(5)
N2 0.043(5) 0.030(4) 0.020(3) -0.001(4) -0.001(3) 0.004(3)
C21 0.035(5) 0.035(6) 0.027(5) -0.003(4) 0.006(4) -0.002(4)
C22 0.025(5) 0.058(6) 0.026(5) -0.010(5) 0.002(4) 0.005(5)
N3 0.036(5) 0.058(6) 0.026(4) -0.002(4) 0.004(4) 0.015(4)
C23 0.067(7) 0.039(6) 0.035(5) -0.007(6) -0.008(5) 0.010(5)
C24 0.064(8) 0.067(8) 0.044(6) 0.005(7) 0.001(6) -0.014(6)
N4 0.030(4) 0.027(4) 0.016(3) -0.006(3) 0.005(3) 0.003(3)
C28 0.045(6) 0.044(6) 0.022(5) 0.001(5) -0.001(4) -0.004(4)
C29 0.030(5) 0.050(6) 0.030(5) 0.007(5) 0.010(4) -0.005(5)
N5 0.030(4) 0.026(4) 0.023(4) -0.009(4) 0.000(3) -0.002(3)
C25 0.053(7) 0.065(7) 0.034(5) 0.028(6) 0.006(5) -0.008(5)
C26 0.057(7) 0.072(8) 0.033(5) 0.013(6) -0.009(5) 0.001(5)
C30 0.053(7) 0.056(7) 0.026(5) -0.016(6) -0.002(5) -0.009(5)
N6 0.037(6) 0.034(6) 0.014(5) 0.000 0.009(5) 0.000
C27 0.030(5) 0.048(6) 0.032(5) -0.004(5) -0.002(4) -0.010(5)
N7 0.031(6) 0.035(6) 0.021(5) 0.000 -0.001(5) 0.000

loop_
_atom_type_symbol
_atom_type_description
_atom_type_scat_dispersion_real
_atom_type_scat_dispersion_imag
_atom_type_scat_source
C C 0.0033 0.0016 'International Tables Vol C Tables 4.2.6.8 and 6.1.1.4'
H H 0.0000 0.0000 'International Tables Vol C Tables 4.2.6.8 and 6.1.1.4'
Fe Fe 0.3463 0.8444 'International Tables Vol C Tables 4.2.6.8 and 6.1.1.4'
N N 0.0061 0.0033 'International Tables Vol C Tables 4.2.6.8 and 6.1.1.4'
Na Na 0.0362 0.0249 'International Tables Vol C Tables 4.2.6.8 and 6.1.1.4'
O O 0.0106 0.0060 'International Tables Vol C Tables 4.2.6.8 and 6.1.1.4'

loop_
_geom_angle_atom_site_label_1
_geom_angle_atom_site_label_2
_geom_angle_atom_site_label_3
_geom_angle_site_symmetry_1
_geom_angle_site_symmetry_3
_geom_angle
_geom_angle_publ_flag
O10 Fe1 O6 . . 92.6(2) ?
O10 Fe1 O5 . . 103.6(2) ?
O6 Fe1 O5 . . 81.5(2) ?
O10 Fe1 O2 . . 163.9(2) ?
O6 Fe1 O2 . . 99.0(2) ?
O5 Fe1 O2 . . 89.1(2) ?
O10 Fe1 O1 . . 89.7(2) ?
O6 Fe1 O1 . . 90.95(19) ?
O5 Fe1 O1 . . 164.9(2) ?
O2 Fe1 O1 . . 79.1(2) ?
O10 Fe1 O9 . . 80.8(2) ?
O6 Fe1 O9 . . 169.5(2) ?
O5 Fe1 O9 . . 92.0(2) ?
O2 Fe1 O9 . . 89.1(2) ?
O1 Fe1 O9 . . 97.2(2) ?
O17 Fe2 O13 . . 92.2(2) ?
O17 Fe2 O14 . . 107.4(2) ?
O13 Fe2 O14 . . 80.4(2) ?
O17 Fe2 O18 . . 81.29(19) ?
O13 Fe2 O18 . . 167.0(2) ?
O14 Fe2 O18 . . 90.7(2) ?
O17 Fe2 O21 . . 87.4(2) ?
O13 Fe2 O21 . . 90.9(2) ?
O14 Fe2 O21 . . 163.0(2) ?
O18 Fe2 O21 . . 100.0(2) ?
O17 Fe2 O22 . . 162.5(2) ?
O13 Fe2 O22 . . 99.0(2) ?
O14 Fe2 O22 . . 87.7(2) ?
O18 Fe2 O22 . . 90.1(2) ?
O21 Fe2 O22 . . 79.2(2) ?
O29 Fe3 O25 . . 100.7(2) ?
O29 Fe3 O34 . . 90.0(2) ?
O25 Fe3 O34 . . 166.3(2) ?
O29 Fe3 O30 . . 81.2(2) ?
O25 Fe3 O30 . . 88.7(2) ?
O34 Fe3 O30 . . 101.5(2) ?
O29 Fe3 O33 . . 164.4(2) ?
O25 Fe3 O33 . . 90.9(2) ?
O34 Fe3 O33 . . 80.3(2) ?
O30 Fe3 O33 . . 88.8(2) ?
O29 Fe3 O26 . . 96.5(2) ?
O25 Fe3 O26 . . 80.1(2) ?
O34 Fe3 O26 . . 90.2(2) ?
O30 Fe3 O26 . . 168.0(2) ?
O33 Fe3 O26 . . 95.7(2) ?
O31 Na1 O31 . 4_556 104.0(3) ?
O31 Na1 O36 . 5_445 122.18(17) ?
O31 Na1 O36 4_556 5_445 85.22(17) ?
O31 Na1 O36 . 8_456 85.22(17) ?
O31 Na1 O36 4_556 8_456 122.18(17) ?
O36 Na1 O36 5_445 8_456 137.2(3) ?
O31 Na1 O35 . 5_445 162.8(2) ?
O31 Na1 O35 4_556 5_445 88.51(18) ?
O36 Na1 O35 5_445 5_445 69.86(19) ?
O36 Na1 O35 8_456 5_445 78.1(2) ?
O31 Na1 O35 . 8_456 88.51(18) ?
O31 Na1 O35 4_556 8_456 162.8(2) ?
O36 Na1 O35 5_445 8_456 78.1(2) ?
O36 Na1 O35 8_456 8_456 69.86(19) ?
O35 Na1 O35 5_445 8_456 82.0(3) ?
O31 Na1 C15 . . 20.84(16) ?
O31 Na1 C15 4_556 . 107.2(2) ?
O36 Na1 C15 5_445 . 142.07(18) ?
O36 Na1 C15 8_456 . 65.76(19) ?
O35 Na1 C15 5_445 . 143.69(19) ?
O35 Na1 C15 8_456 . 88.66(19) ?
O31 Na1 C15 . 4_556 107.2(2) ?
O31 Na1 C15 4_556 4_556 20.84(16) ?
O36 Na1 C15 5_445 4_556 65.76(19) ?
O36 Na1 C15 8_456 4_556 142.07(18) ?
O35 Na1 C15 5_445 4_556 88.66(19) ?
O35 Na1 C15 8_456 4_556 143.69(19) ?
C15 Na1 C15 . 4_556 117.5(3) ?
O31 Na1 C18 . 5_445 139.94(18) ?
O31 Na1 C18 4_556 5_445 90.72(18) ?
O36 Na1 C18 5_445 5_445 21.07(17) ?
O36 Na1 C18 8_456 5_445 118.2(3) ?
O35 Na1 C18 5_445 5_445 49.60(19) ?
O35 Na1 C18 8_456 5_445 72.2(2) ?
C15 Na1 C18 . 5_445 156.0(2) ?
C15 Na1 C18 4_556 5_445 75.0(2) ?
O31 Na1 C18 . 8_456 90.72(18) ?
O31 Na1 C18 4_556 8_456 139.94(18) ?
O36 Na1 C18 5_445 8_456 118.2(2) ?
O36 Na1 C18 8_456 8_456 21.07(17) ?
O35 Na1 C18 5_445 8_456 72.2(2) ?
O35 Na1 C18 8_456 8_456 49.60(19) ?
C15 Na1 C18 . 8_456 75.0(2) ?
C15 Na1 C18 4_556 8_456 156.0(2) ?
C18 Na1 C18 5_445 8_456 101.7(3) ?
O31 Na1 Na2 . 5_545 51.98(15) ?
O31 Na1 Na2 4_556 5_545 51.98(15) ?
O36 Na1 Na2 5_445 5_545 111.39(15) ?
O36 Na1 Na2 8_456 5_545 111.39(15) ?
O35 Na1 Na2 5_445 5_545 138.98(14) ?
O35 Na1 Na2 8_456 5_545 138.98(14) ?
C15 Na1 Na2 . 5_545 58.76(16) ?
C15 Na1 Na2 4_556 5_545 58.77(16) ?
C18 Na1 Na2 5_445 5_545 129.16(16) ?
C18 Na1 Na2 8_456 5_545 129.16(16) ?
O27 Na2 O27 4_566 . 131.7(3) ?
O27 Na2 O32 4_566 8_456 123.35(16) ?
O27 Na2 O32 . 8_456 80.74(17) ?
O27 Na2 O32 4_566 5_455 80.74(17) ?
O27 Na2 O32 . 5_455 123.35(16) ?
O32 Na2 O32 8_456 5_455 123.3(3) ?
O27 Na2 O28 4_566 . 76.86(19) ?
O27 Na2 O28 . . 67.44(18) ?
O32 Na2 O28 8_456 . 78.52(17) ?
O32 Na2 O28 5_455 . 155.3(2) ?
O27 Na2 O28 4_566 4_566 67.44(18) ?
O27 Na2 O28 . 4_566 76.86(19) ?
O32 Na2 O28 8_456 4_566 155.3(2) ?
O32 Na2 O28 5_455 4_566 78.51(18) ?
O28 Na2 O28 . 4_566 83.4(3) ?
O27 Na2 O31 4_566 8_456 153.8(2) ?
O27 Na2 O31 . 8_456 72.53(16) ?
O32 Na2 O31 8_456 8_456 63.18(17) ?
O32 Na2 O31 5_455 8_456 75.98(18) ?
O28 Na2 O31 . 8_456 127.96(16) ?
O28 Na2 O31 4_566 8_456 118.35(15) ?
O27 Na2 O31 4_566 5_455 72.53(16) ?
O27 Na2 O31 . 5_455 153.8(2) ?
O32 Na2 O31 8_456 5_455 75.98(18) ?
O32 Na2 O31 5_455 5_455 63.18(17) ?
O28 Na2 O31 . 5_455 118.35(15) ?
O28 Na2 O31 4_566 5_455 127.96(16) ?
O31 Na2 O31 8_456 5_455 86.2(2) ?
O27 Na2 C16 4_566 8_456 144.98(19) ?
O27 Na2 C16 . 8_456 62.55(19) ?
O32 Na2 C16 8_456 8_456 22.32(16) ?
O32 Na2 C16 5_455 8_456 120.6(2) ?
O28 Na2 C16 . 8_456 83.99(19) ?
O28 Na2 C16 4_566 8_456 139.28(19) ?
O31 Na2 C16 8_456 8_456 47.80(17) ?
O31 Na2 C16 5_455 8_456 91.9(2) ?
O27 Na2 C16 4_566 5_455 62.55(19) ?
O27 Na2 C16 . 5_455 144.98(19) ?
O32 Na2 C16 8_456 5_455 120.6(2) ?
O32 Na2 C16 5_455 5_455 22.32(16) ?
O28 Na2 C16 . 5_455 139.3(2) ?
O28 Na2 C16 4_566 5_455 83.99(19) ?
O31 Na2 C16 8_456 5_455 91.90(19) ?
O31 Na2 C16 5_455 5_455 47.80(17) ?
C16 Na2 C16 8_456 5_455 128.1(3) ?
O27 Na2 Na1 4_566 5_455 114.15(15) ?
O27 Na2 Na1 . 5_455 114.15(15) ?
O32 Na2 Na1 8_456 5_455 61.63(15) ?
O32 Na2 Na1 5_455 5_455 61.63(15) ?
O28 Na2 Na1 . 5_455 138.30(13) ?
O28 Na2 Na1 4_566 5_455 138.30(13) ?
O31 Na2 Na1 8_456 5_455 43.12(12) ?
O31 Na2 Na1 5_455 5_455 43.12(12) ?
C16 Na2 Na1 8_456 5_455 64.06(16) ?
C16 Na2 Na1 5_455 5_455 64.06(16) ?
O19 Na3 O11 . . 86.48(19) ?
O19 Na3 O8 . 5 108.2(2) ?
O11 Na3 O8 . 5 164.5(2) ?
O19 Na3 O23 . 5_455 135.8(2) ?
O11 Na3 O23 . 5_455 80.1(2) ?
O8 Na3 O23 5 5_455 85.7(2) ?
O19 Na3 O24 . 5_455 152.3(2) ?
O11 Na3 O24 . 5_455 87.5(2) ?
O8 Na3 O24 5 5_455 81.6(2) ?
O23 Na3 O24 5_455 5_455 69.18(19) ?
O19 Na3 O12 . . 78.40(18) ?
O11 Na3 O12 . . 69.98(19) ?
O8 Na3 O12 5 . 116.9(2) ?
O23 Na3 O12 5_455 . 133.2(2) ?
O24 Na3 O12 5_455 . 74.18(19) ?
O19 Na3 O7 . 5 72.30(18) ?
O11 Na3 O7 . 5 115.55(19) ?
O8 Na3 O7 5 5 66.32(17) ?
O23 Na3 O7 5_455 5 76.06(19) ?
O24 Na3 O7 5_455 5 134.0(2) ?
O12 Na3 O7 . 5 149.5(2) ?
O19 Na3 C5 . . 90.1(2) ?
O11 Na3 C5 . . 21.83(17) ?
O8 Na3 C5 5 . 155.5(2) ?
O23 Na3 C5 5_455 . 92.4(2) ?
O24 Na3 C5 5_455 . 75.0(2) ?
O12 Na3 C5 . . 49.78(19) ?
O7 Na3 C5 5 . 136.7(2) ?
O19 Na3 C4 . 5 108.3(2) ?
O11 Na3 C4 . 5 148.6(2) ?
O8 Na3 C4 5 5 22.05(17) ?
O23 Na3 C4 5_455 5 69.9(2) ?
O24 Na3 C4 5_455 5 90.4(2) ?
O12 Na3 C4 . 5 139.0(2) ?
O7 Na3 C4 5 5 48.77(18) ?
C5 Na3 C4 . 5 160.4(2) ?
O19 Na3 C6 . . 86.2(2) ?
O11 Na3 C6 . . 50.08(18) ?
O8 Na3 C6 5 . 133.6(2) ?
O23 Na3 C6 5_455 . 114.7(2) ?
O24 Na3 C6 5_455 . 69.4(2) ?
O12 Na3 C6 . . 21.38(17) ?
O7 Na3 C6 5 . 155.7(2) ?
C5 Na3 C6 . . 28.89(18) ?
C4 Na3 C6 5 . 154.1(2) ?
O19 Na3 Na4 . . 44.56(14) ?
O11 Na3 Na4 . . 129.47(17) ?
O8 Na3 Na4 5 . 64.19(15) ?
O23 Na3 Na4 5_455 . 123.03(17) ?
O24 Na3 Na4 5_455 . 140.77(18) ?
O12 Na3 Na4 . . 103.80(16) ?
O7 Na3 Na4 5 . 48.22(13) ?
C5 Na3 Na4 . . 134.19(17) ?
C4 Na3 Na4 5 . 65.05(16) ?
C6 Na3 Na4 . . 121.22(17) ?
O15 Na4 O20 5 . 161.8(2) ?
O15 Na4 O19 5 . 119.8(2) ?
O20 Na4 O19 . . 68.07(18) ?
O15 Na4 O4 5 1_655 81.9(2) ?
O20 Na4 O4 . 1_655 85.1(2) ?
O19 Na4 O4 . 1_655 74.20(18) ?
O15 Na4 O3 5 1_655 81.0(2) ?
O20 Na4 O3 . 1_655 82.25(19) ?
O19 Na4 O3 . 1_655 132.8(2) ?
O4 Na4 O3 1_655 1_655 67.23(18) ?
O15 Na4 O16 5 5 68.83(18) ?
O20 Na4 O16 . 5 113.35(19) ?
O19 Na4 O16 . 5 150.0(2) ?
O4 Na4 O16 1_655 5 135.2(2) ?
O3 Na4 O16 1_655 5 75.03(19) ?
O15 Na4 O7 5 5 76.33(18) ?
O20 Na4 O7 . 5 121.4(2) ?
O19 Na4 O7 . 5 69.54(17) ?
O4 Na4 O7 1_655 5 119.2(2) ?
O3 Na4 O7 1_655 5 154.8(2) ?
O16 Na4 O7 5 5 86.68(18) ?
O15 Na4 C9 5 5 21.28(17) ?
O20 Na4 C9 . 5 149.0(2) ?
O19 Na4 C9 . 5 140.9(2) ?
O4 Na4 C9 1_655 5 92.9(2) ?
O3 Na4 C9 1_655 5 68.6(2) ?
O16 Na4 C9 5 5 49.96(19) ?
O7 Na4 C9 5 5 86.44(19) ?
O15 Na4 C8 5 . 152.0(2) ?
O20 Na4 C8 . . 21.86(16) ?
O19 Na4 C8 . . 49.51(18) ?
O4 Na4 C8 1_655 . 70.3(2) ?
O3 Na4 C8 1_655 . 91.3(2) ?
O16 Na4 C8 5 . 135.1(2) ?
O7 Na4 C8 5 . 113.8(2) ?
C9 Na4 C8 5 . 158.1(2) ?
O15 Na4 C7 5 . 133.0(2) ?
O20 Na4 C7 . . 49.47(18) ?
O19 Na4 C7 . . 21.86(16) ?
O4 Na4 C7 1_655 . 65.3(2) ?
O3 Na4 C7 1_655 . 112.7(2) ?
O16 Na4 C7 5 . 156.6(2) ?
O7 Na4 C7 5 . 90.90(19) ?
C9 Na4 C7 5 . 153.2(2) ?
C8 Na4 C7 . . 28.82(19) ?
O15 Na4 Na3 5 . 122.19(17) ?
O20 Na4 Na3 . . 75.25(16) ?
O19 Na4 Na3 . . 42.60(13) ?
O4 Na4 Na3 1_655 . 116.74(17) ?
O3 Na4 Na3 1_655 . 156.46(17) ?
O16 Na4 Na3 5 . 107.57(16) ?
O7 Na4 Na3 5 . 46.25(12) ?
C9 Na4 Na3 5 . 131.54(18) ?
C8 Na4 Na3 . . 70.09(16) ?
C7 Na4 Na3 . . 56.26(15) ?
O3 C1 O1 . . 124.2(7) ?
O3 C1 C2 . . 120.7(7) ?
O1 C1 C2 . . 115.1(7) ?
O4 C2 O2 . . 126.8(7) ?
O4 C2 C1 . . 120.5(7) ?
O2 C2 C1 . . 112.7(7) ?
O7 C3 O5 . . 126.2(7) ?
O7 C3 C4 . . 118.2(7) ?
O5 C3 C4 . . 115.6(7) ?
O8 C4 O6 . . 126.1(7) ?
O8 C4 C3 . . 120.3(7) ?
O6 C4 C3 . . 113.6(6) ?
O8 C4 Na3 . 5_445 48.0(4) ?
O6 C4 Na3 . 5_445 151.6(5) ?
C3 C4 Na3 . 5_445 79.2(4) ?
O11 C5 O9 . . 123.8(7) ?
O11 C5 C6 . . 122.5(7) ?
O9 C5 C6 . . 113.7(7) ?
O11 C5 Na3 . . 47.3(4) ?
O9 C5 Na3 . . 160.7(5) ?
C6 C5 Na3 . . 77.6(4) ?
O12 C6 O10 . . 126.1(7) ?
O12 C6 C5 . . 119.7(7) ?
O10 C6 C5 . . 114.2(7) ?
O12 C6 Na3 . . 47.8(4) ?
O10 C6 Na3 . . 166.6(5) ?
C5 C6 Na3 . . 73.6(4) ?
O19 C7 O17 . . 126.7(7) ?
O19 C7 C8 . . 119.7(7) ?
O17 C7 C8 . . 113.6(7) ?
O19 C7 Na4 . . 49.2(4) ?
O17 C7 Na4 . . 160.0(5) ?
C8 C7 Na4 . . 74.7(4) ?
O20 C8 O18 . . 125.5(7) ?
O20 C8 C7 . . 119.9(7) ?
O18 C8 C7 . . 114.6(7) ?
O20 C8 Na4 . . 47.9(4) ?
O18 C8 Na4 . . 157.1(6) ?
C7 C8 Na4 . . 76.5(4) ?
O15 C9 O13 . . 126.7(7) ?
O15 C9 C10 . . 120.5(7) ?
O13 C9 C10 . . 112.8(7) ?
O15 C9 Na4 . 5_445 45.7(4) ?
O13 C9 Na4 . 5_445 160.8(6) ?
C10 C9 Na4 . 5_445 78.0(4) ?
O16 C10 O14 . . 124.1(7) ?
O16 C10 C9 . . 121.0(7) ?
O14 C10 C9 . . 114.8(7) ?
O23 C11 O21 . . 125.9(7) ?
O23 C11 C12 . . 120.5(7) ?
O21 C11 C12 . . 113.6(7) ?
O24 C12 O22 . . 126.2(7) ?
O24 C12 C11 . . 120.2(7) ?
O22 C12 C11 . . 113.7(7) ?
O27 C13 O25 . . 125.7(7) ?
O27 C13 C14 . . 121.2(7) ?
O25 C13 C14 . . 113.1(7) ?
O28 C14 O26 . . 126.5(7) ?
O28 C14 C13 . . 118.9(7) ?
O26 C14 C13 . . 114.6(7) ?
O31 C15 O29 . . 126.9(7) ?
O31 C15 C16 . . 119.6(7) ?
O29 C15 C16 . . 113.5(7) ?
O31 C15 Na1 . . 43.3(4) ?
O29 C15 Na1 . . 138.7(5) ?
C16 C15 Na1 . . 91.3(4) ?
O32 C16 O30 . . 125.5(7) ?
O32 C16 C15 . . 119.7(7) ?
O30 C16 C15 . . 114.8(7) ?
O32 C16 Na2 . 5_545 51.0(4) ?
O30 C16 Na2 . 5_545 145.4(5) ?
C15 C16 Na2 . 5_545 79.9(4) ?
O35 C17 O33 . . 124.8(7) ?
O35 C17 C18 . . 120.3(7) ?
O33 C17 C18 . . 114.9(7) ?
O36 C18 O34 . . 126.2(7) ?
O36 C18 C17 . . 120.4(8) ?
O34 C18 C17 . . 113.4(7) ?
O36 C18 Na1 . 5 45.3(4) ?
O34 C18 Na1 . 5 166.2(5) ?
C17 C18 Na1 . 5 76.0(4) ?
C1 O1 Fe1 . . 115.8(5) ?
C2 O2 Fe1 . . 116.9(5) ?
C1 O3 Na4 . 1_455 114.3(5) ?
C2 O4 Na4 . 1_455 116.8(5) ?
C3 O5 Fe1 . . 114.1(4) ?
C4 O6 Fe1 . . 115.1(5) ?
C3 O7 Na3 . 5_445 108.2(5) ?
C3 O7 Na4 . 5_445 107.6(5) ?
Na3 O7 Na4 5_445 5_445 85.52(16) ?
C4 O8 Na3 . 5_445 109.9(5) ?
C5 O9 Fe1 . . 113.9(4) ?
C6 O10 Fe1 . . 115.5(5) ?
C5 O11 Na3 . . 110.9(5) ?
C6 O12 Na3 . . 110.8(5) ?
C9 O13 Fe2 . . 116.8(5) ?
C10 O14 Fe2 . . 115.0(5) ?
C9 O15 Na4 . 5_445 113.1(5) ?
C10 O16 Na4 . 5_445 107.1(5) ?
C7 O17 Fe2 . . 115.8(4) ?
C8 O18 Fe2 . . 114.1(5) ?
C7 O19 Na3 . . 117.6(5) ?
C7 O19 Na4 . . 108.9(5) ?
Na3 O19 Na4 . . 92.84(18) ?
C8 O20 Na4 . . 110.3(5) ?
C11 O21 Fe2 . . 117.2(5) ?
C12 O22 Fe2 . . 116.2(5) ?
C11 O23 Na3 . 5_545 114.9(5) ?
C12 O24 Na3 . 5_545 115.2(5) ?
C13 O25 Fe3 . . 116.8(5) ?
C14 O26 Fe3 . . 114.9(5) ?
C13 O27 Na2 . . 116.2(5) ?
C14 O28 Na2 . . 113.7(5) ?
C15 O29 Fe3 . . 116.1(5) ?
C16 O30 Fe3 . . 114.2(5) ?
C15 O31 Na1 . . 115.8(5) ?
C15 O31 Na2 . 5_545 102.8(5) ?
Na1 O31 Na2 . 5_545 84.90(18) ?
C16 O32 Na2 . 5_545 106.7(5) ?
C17 O33 Fe3 . . 115.3(5) ?
C18 O34 Fe3 . . 116.1(5) ?
C17 O35 Na1 . 5 112.2(5) ?
C18 O36 Na1 . 5 113.7(5) ?
HWA OW HWB . . 110.9 y
C20 N1 C19 . . 117.9(7) ?
C20 N1 H1 . . 110.4 ?
C19 N1 H1 . . 110.8 ?
N1 C19 H19A . . 109.5 ?
N1 C19 H19B . . 109.5 ?
H19A C19 H19B . . 109.5 ?
N1 C19 H19C . . 109.5 ?
H19A C19 H19C . . 109.5 ?
H19B C19 H19C . . 109.5 ?
N1 C20 H20A . . 109.5 ?
N1 C20 H20B . . 109.5 ?
H20A C20 H20B . . 109.5 ?
N1 C20 H20C . . 109.5 ?
H20A C20 H20C . . 109.5 ?
H20B C20 H20C . . 109.5 ?
C22 N2 C21 . . 114.4(6) ?
C22 N2 H2A . . 108.7 ?
C21 N2 H2A . . 108.7 ?
C22 N2 H2B . . 108.7 ?
C21 N2 H2B . . 108.7 ?
H2A N2 H2B . . 107.6 ?
N2 C21 H21A . . 109.5 ?
N2 C21 H21B . . 109.5 ?
H21A C21 H21B . . 109.5 ?
N2 C21 H21C . . 109.5 ?
H21A C21 H21C . . 109.5 ?
H21B C21 H21C . . 109.5 ?
N2 C22 H22A . . 109.5 ?
N2 C22 H22B . . 109.5 ?
H22A C22 H22B . . 109.5 ?
N2 C22 H22C . . 109.5 ?
H22A C22 H22C . . 109.5 ?
H22B C22 H22C . . 109.5 ?
C23 N3 C24 . . 111.2(7) ?
C23 N3 H3A . . 109.4 ?
C24 N3 H3A . . 109.4 ?
C23 N3 H3B . . 109.4 ?
C24 N3 H3B . . 109.4 ?
H3A N3 H3B . . 108.0 ?
N3 C23 H23A . . 109.5 ?
N3 C23 H23B . . 109.5 ?
H23A C23 H23B . . 109.5 ?
N3 C23 H23C . . 109.5 ?
H23A C23 H23C . . 109.5 ?
H23B C23 H23C . . 109.5 ?
N3 C24 H24A . . 109.5 ?
N3 C24 H24B . . 109.5 ?
H24A C24 H24B . . 109.5 ?
N3 C24 H24C . . 109.5 ?
H24A C24 H24C . . 109.5 ?
H24B C24 H24C . . 109.5 ?
C29 N4 C28 . . 113.5(6) ?
C29 N4 H4A . . 108.9 ?
C28 N4 H4A . . 108.9 ?
C29 N4 H4B . . 108.9 ?
C28 N4 H4B . . 108.9 ?
H4A N4 H4B . . 107.7 ?
N4 C28 H28A . . 109.5 ?
N4 C28 H28B . . 109.5 ?
H28A C28 H28B . . 109.5 ?
N4 C28 H28C . . 109.5 ?
H28A C28 H28C . . 109.5 ?
H28B C28 H28C . . 109.5 ?
N4 C29 H29A . . 109.5 ?
N4 C29 H29B . . 109.5 ?
H29A C29 H29B . . 109.5 ?
N4 C29 H29C . . 109.5 ?
H29A C29 H29C . . 109.5 ?
H29B C29 H29C . . 109.5 ?
C26 N5 C25 . . 113.5(7) ?
C26 N5 H5A . . 108.9 ?
C25 N5 H5A . . 108.9 ?
C26 N5 H5B . . 108.9 ?
C25 N5 H5B . . 108.9 ?
H5A N5 H5B . . 107.7 ?
N5 C25 H25A . . 109.5 ?
N5 C25 H25B . . 109.5 ?
H25A C25 H25B . . 109.5 ?
N5 C25 H25C . . 109.5 ?
H25A C25 H25C . . 109.5 ?
H25B C25 H25C . . 109.5 ?
N5 C26 H26A . . 109.5 ?
N5 C26 H26B . . 109.5 ?
H26A C26 H26B . . 109.5 ?
N5 C26 H26C . . 109.5 ?
H26A C26 H26C . . 109.5 ?
H26B C26 H26C . . 109.5 ?
N6 C30 H30A . . 109.5 ?
N6 C30 H30B . . 109.5 ?
H30A C30 H30B . . 109.5 ?
N6 C30 H30C . . 109.5 ?
H30A C30 H30C . . 109.5 ?
H30B C30 H30C . . 109.5 ?
C30 N6 C30 3_556 . 114.1(9) ?
C30 N6 H6A 3_556 . 108.7 ?
C30 N6 H6A . . 108.7 ?
C30 N6 H6B 3_556 . 108.7 ?
C30 N6 H6B . . 108.7 ?
H6A N6 H6B . . 107.6 ?
N7 C27 H27A . . 109.5 ?
N7 C27 H27B . . 109.5 ?
H27A C27 H27B . . 109.5 ?
N7 C27 H27C . . 109.5 ?
H27A C27 H27C . . 109.5 ?
H27B C27 H27C . . 109.5 ?
C27 N7 H7A . . 109.1 ?
C27 N7 H7A 3_756 . 109.1 ?
C27 N7 H7B . . 109.1 ?
C27 N7 H7B 3_756 . 109.1 ?
H7A N7 H7B . . 107.8 ?

loop_
_geom_bond_atom_site_label_1
_geom_bond_atom_site_label_2
_geom_bond_site_symmetry_2
_geom_bond_distance
_geom_bond_publ_flag
Fe1 O10 . 1.981(5) y
Fe1 O6 . 1.982(5) y
Fe1 O5 . 2.010(5) y
Fe1 O2 . 2.021(5) y
Fe1 O1 . 2.022(5) y
Fe1 O9 . 2.025(5) y
Fe2 O17 . 1.980(5) y
Fe2 O13 . 1.995(5) y
Fe2 O14 . 2.006(5) y
Fe2 O18 . 2.015(5) y
Fe2 O21 . 2.015(5) y
Fe2 O22 . 2.033(5) y
Fe3 O29 . 1.982(5) y
Fe3 O25 . 2.000(5) y
Fe3 O34 . 2.008(5) y
Fe3 O30 . 2.012(5) y
Fe3 O33 . 2.024(5) y
Fe3 O26 . 2.030(5) y
Na1 O31 . 2.372(5) y
Na1 O31 4_556 2.372(5) y
Na1 O36 5_445 2.422(5) y
Na1 O36 8_456 2.422(5) y
Na1 O35 5_445 2.452(6) y
Na1 O35 8_456 2.452(6) y
Na1 C15 . 3.112(8) ?
Na1 C15 4_556 3.112(8) ?
Na1 C18 5_445 3.123(9) ?
Na1 C18 8_456 3.123(9) ?
Na1 Na2 5_545 3.457(5) ?
Na2 O27 4_566 2.442(5) y
Na2 O27 . 2.442(5) y
Na2 O32 8_456 2.538(5) y
Na2 O32 5_455 2.538(5) y
Na2 O28 . 2.547(6) y
Na2 O28 4_566 2.547(6) y
Na2 O31 8_456 2.734(6) y
Na2 O31 5_455 2.734(6) y
Na2 C16 8_456 3.129(8) ?
Na2 C16 5_455 3.129(8) ?
Na3 O19 . 2.407(6) y
Na3 O11 . 2.414(6) y
Na3 O8 5 2.447(6) y
Na3 O23 5_455 2.455(6) y
Na3 O24 5_455 2.464(6) y
Na3 O12 . 2.477(6) y
Na3 O7 5 2.573(6) y
Na3 C5 . 3.069(9) ?
Na3 C4 5 3.095(8) ?
Na3 C6 . 3.124(8) ?
Na3 Na4 . 3.552(4) ?
Na4 O15 5 2.403(6) y
Na4 O20 . 2.445(6) y
Na4 O19 . 2.495(6) y
Na4 O4 1_655 2.496(6) y
Na4 O3 1_655 2.538(6) y
Na4 O16 5 2.556(6) y
Na4 O7 5 2.657(6) y
Na4 C9 5 3.091(9) ?
Na4 C8 . 3.093(9) ?
Na4 C7 . 3.117(8) ?
C1 O3 . 1.245(9) ?
C1 O1 . 1.282(9) ?
C1 C2 . 1.534(10) ?
C2 O4 . 1.212(9) ?
C2 O2 . 1.287(8) ?
C3 O7 . 1.240(8) ?
C3 O5 . 1.270(8) ?
C3 C4 . 1.538(10) ?
C4 O8 . 1.236(8) ?
C4 O6 . 1.298(8) ?
C5 O11 . 1.221(8) ?
C5 O9 . 1.305(8) ?
C5 C6 . 1.546(10) ?
C6 O12 . 1.218(8) ?
C6 O10 . 1.284(8) ?
C7 O19 . 1.226(8) ?
C7 O17 . 1.293(8) ?
C7 C8 . 1.545(10) ?
C8 O20 . 1.227(8) ?
C8 O18 . 1.295(8) ?
C9 O15 . 1.219(9) ?
C9 O13 . 1.280(9) ?
C9 C10 . 1.546(10) ?
C10 O16 . 1.245(9) ?
C10 O14 . 1.287(9) ?
C11 O23 . 1.236(9) ?
C11 O21 . 1.277(9) ?
C11 C12 . 1.552(10) ?
C12 O24 . 1.223(9) ?
C12 O22 . 1.287(9) ?
C13 O27 . 1.219(9) ?
C13 O25 . 1.295(8) ?
C13 C14 . 1.546(10) ?
C14 O28 . 1.228(8) ?
C14 O26 . 1.298(9) ?
C15 O31 . 1.230(8) ?
C15 O29 . 1.286(9) ?
C15 C16 . 1.544(10) ?
C16 O32 . 1.241(9) ?
C16 O30 . 1.286(9) ?
C17 O35 . 1.232(8) ?
C17 O33 . 1.274(9) ?
C17 C18 . 1.549(10) ?
C18 O36 . 1.226(9) ?
C18 O34 . 1.292(9) ?
OW HWA . 0.8535 y
OW HWB . 0.8586 y
N1 C20 . 1.404(11) ?
N1 C19 . 1.461(11) ?
N1 H1 . 0.8801 ?
C19 H19A . 0.9800 ?
C19 H19B . 0.9800 ?
C19 H19C . 0.9800 ?
C20 H20A . 0.9800 ?
C20 H20B . 0.9800 ?
C20 H20C . 0.9800 ?
N2 C22 . 1.471(9) ?
N2 C21 . 1.489(9) ?
N2 H2A . 0.9100 ?
N2 H2B . 0.9100 ?
C21 H21A . 0.9800 ?
C21 H21B . 0.9800 ?
C21 H21C . 0.9800 ?
C22 H22A . 0.9800 ?
C22 H22B . 0.9800 ?
C22 H22C . 0.9800 ?
N3 C23 . 1.480(10) ?
N3 C24 . 1.543(10) ?
N3 H3A . 0.9100 ?
N3 H3B . 0.9100 ?
C23 H23A . 0.9800 ?
C23 H23B . 0.9800 ?
C23 H23C . 0.9800 ?
C24 H24A . 0.9800 ?
C24 H24B . 0.9800 ?
C24 H24C . 0.9800 ?
N4 C29 . 1.482(9) ?
N4 C28 . 1.500(9) ?
N4 H4A . 0.9100 ?
N4 H4B . 0.9100 ?
C28 H28A . 0.9800 ?
C28 H28B . 0.9800 ?
C28 H28C . 0.9800 ?
C29 H29A . 0.9800 ?
C29 H29B . 0.9800 ?
C29 H29C . 0.9800 ?
N5 C26 . 1.472(9) ?
N5 C25 . 1.479(9) ?
N5 H5A . 0.9100 ?
N5 H5B . 0.9100 ?
C25 H25A . 0.9800 ?
C25 H25B . 0.9800 ?
C25 H25C . 0.9800 ?
C26 H26A . 0.9800 ?
C26 H26B . 0.9800 ?
C26 H26C . 0.9800 ?
C30 N6 . 1.473(9) ?
C30 H30A . 0.9800 ?
C30 H30B . 0.9800 ?
C30 H30C . 0.9800 ?
N6 H6A . 0.9100 ?
N6 H6B . 0.9100 ?
C27 N7 . 1.489(9) ?
C27 H27A . 0.9800 ?
C27 H27B . 0.9800 ?
C27 H27C . 0.9800 ?
N7 H7A . 0.9100 ?
N7 H7B . 0.9100 ?

loop_
_geom_hbond_atom_site_label_D
_geom_hbond_atom_site_label_H
_geom_hbond_atom_site_label_A
_geom_hbond_site_symmetry_A
_geom_hbond_distance_DH
_geom_hbond_distance_HA
_geom_hbond_distance_DA
_geom_hbond_angle_DHA
_geom_hbond_publ_flag
OW HWA O28 . 0.85 1.89 2.742(8) 172.0 yes
OW HWB O18 . 0.86 2.15 2.928(7) 150.4 yes
N1 H1 O27 . 0.88 2.64 3.066(9) 111.1 yes
N1 H1 OW 4_566 0.88 2.27 3.126(11) 165.2 yes
C19 H19A O20 4_566 0.98 2.42 3.225(10) 139.2 yes
C19 H19C O30 . 0.98 2.50 3.454(10) 163.8 yes
C20 H20A O12 4_566 0.98 2.57 3.408(10) 143.8 yes
C20 H20C O8 8_556 0.98 2.62 3.410(10) 138.1 yes
N2 H2A O32 . 0.91 1.93 2.766(8) 152.9 yes
N2 H2B O14 8_556 0.91 2.55 3.199(8) 129.0 yes
N2 H2B O16 8_556 0.91 2.09 2.995(8) 173.8 yes
C21 H21A O12 8_556 0.98 2.53 3.499(9) 170.7 yes
C21 H21B O31 4_556 0.98 2.44 3.314(9) 148.0 yes
C22 H22A O6 8_556 0.98 2.58 3.243(9) 125.1 yes
C22 H22A O10 8_556 0.98 2.58 3.391(9) 140.6 yes
C22 H22C O31 4_556 0.98 2.44 3.315(9) 148.4 yes
N3 H3A OW . 0.91 1.99 2.796(10) 146.9 yes
N3 H3B O35 4_566 0.91 1.99 2.857(8) 158.4 yes
C23 H23A O26 . 0.98 2.58 3.344(10) 135.2 yes
C24 H24B O1 1_655 0.98 2.65 3.340(10) 128.0 yes
N4 H4A O2 1_655 0.91 1.93 2.804(8) 161.3 yes
N4 H4B O21 . 0.91 2.46 3.072(8) 124.7 yes
N4 H4B O23 . 0.91 1.97 2.858(8) 163.7 yes
C28 H28A O5 1_655 0.98 2.59 3.465(9) 148.7 yes
C28 H28B O15 3_656 0.98 2.53 3.491(9) 168.2 yes
C29 H29A O21 . 0.98 2.64 3.208(9) 117.5 yes
C29 H29C O13 3_656 0.98 2.63 3.520(10) 151.1 yes
N5 H5A O1 5_545 0.91 2.35 3.090(8) 138.8 yes
N5 H5A O3 5_545 0.91 2.06 2.904(8) 154.1 yes
N5 H5B O22 . 0.91 1.88 2.780(8) 170.3 yes
C25 H25A O29 . 0.98 2.52 3.158(9) 122.9 yes
C26 H26A O30 8_456 0.98 2.50 3.268(9) 135.1 yes
C30 H30C O13 7_556 0.98 2.53 3.326(9) 138.3 yes
N6 H6A O9 . 0.91 1.96 2.853(6) 168.6 yes
N6 H6B O9 3_556 0.91 1.96 2.853(6) 168.6 yes
C27 H27A O19 5_545 0.98 2.44 3.300(9) 146.4 yes
C27 H27B O15 3_656 0.98 2.63 3.293(10) 125.1 yes
C27 H27C O4 7_546 0.98 2.50 3.338(10) 142.7 yes
N7 H7A O7 3_656 0.91 1.92 2.795(6) 160.0 yes
N7 H7B O7 1_655 0.91 1.92 2.795(6) 159.9 yes

loop_
_geom_torsion_atom_site_label_1
_geom_torsion_atom_site_label_2
_geom_torsion_atom_site_label_3
_geom_torsion_atom_site_label_4
_geom_torsion_site_symmetry_1
_geom_torsion_site_symmetry_2
_geom_torsion_site_symmetry_3
_geom_torsion_site_symmetry_4
_geom_torsion
_geom_torsion_publ_flag
O3 C1 C2 O4 . . . . 4.7(12) ?
O1 C1 C2 O4 . . . . -176.7(7) ?
O3 C1 C2 O2 . . . . -175.5(7) ?
O1 C1 C2 O2 . . . . 3.1(10) ?
O7 C3 C4 O8 . . . . -4.3(11) ?
O5 C3 C4 O8 . . . . 177.3(7) ?
O7 C3 C4 O6 . . . . 174.8(7) ?
O5 C3 C4 O6 . . . . -3.6(10) ?
O7 C3 C4 Na3 . . . 5_445 21.4(6) ?
O5 C3 C4 Na3 . . . 5_445 -157.0(6) ?
O11 C5 C6 O12 . . . . -2.3(11) ?
O9 C5 C6 O12 . . . . 176.6(7) ?
Na3 C5 C6 O12 . . . . 13.2(6) ?
O11 C5 C6 O10 . . . . 176.1(7) ?
O9 C5 C6 O10 . . . . -5.0(9) ?
Na3 C5 C6 O10 . . . . -168.4(6) ?
O11 C5 C6 Na3 . . . . -15.5(6) ?
O9 C5 C6 Na3 . . . . 163.4(6) ?
O19 C7 C8 O20 . . . . 0.1(11) ?
O17 C7 C8 O20 . . . . 178.6(7) ?
Na4 C7 C8 O20 . . . . -20.8(6) ?
O19 C7 C8 O18 . . . . 179.6(7) ?
O17 C7 C8 O18 . . . . -1.9(9) ?
Na4 C7 C8 O18 . . . . 158.7(6) ?
O19 C7 C8 Na4 . . . . 20.8(6) ?
O17 C7 C8 Na4 . . . . -160.6(6) ?
O15 C9 C10 O16 . . . . 0.7(12) ?
O13 C9 C10 O16 . . . . -178.5(7) ?
Na4 C9 C10 O16 5_445 . . . 18.1(7) ?
O15 C9 C10 O14 . . . . -179.4(7) ?
O13 C9 C10 O14 . . . . 1.4(10) ?
Na4 C9 C10 O14 5_445 . . . -162.0(6) ?
O23 C11 C12 O24 . . . . 0.4(12) ?
O21 C11 C12 O24 . . . . 179.9(7) ?
O23 C11 C12 O22 . . . . 179.6(7) ?
O21 C11 C12 O22 . . . . -0.8(10) ?
O27 C13 C14 O28 . . . . -1.1(11) ?
O25 C13 C14 O28 . . . . 179.0(6) ?
O27 C13 C14 O26 . . . . -179.4(7) ?
O25 C13 C14 O26 . . . . 0.7(9) ?
O31 C15 C16 O32 . . . . 3.4(11) ?
O29 C15 C16 O32 . . . . -177.1(7) ?
Na1 C15 C16 O32 . . . . -31.1(7) ?
O31 C15 C16 O30 . . . . -176.8(7) ?
O29 C15 C16 O30 . . . . 2.8(10) ?
Na1 C15 C16 O30 . . . . 148.8(6) ?
O31 C15 C16 Na2 . . . 5_545 -29.7(7) ?
O29 C15 C16 Na2 . . . 5_545 149.8(6) ?
Na1 C15 C16 Na2 . . . 5_545 -64.19(19) ?
O35 C17 C18 O36 . . . . 2.7(11) ?
O33 C17 C18 O36 . . . . -178.0(7) ?
O35 C17 C18 O34 . . . . -178.9(7) ?
O33 C17 C18 O34 . . . . 0.4(9) ?
O35 C17 C18 Na1 . . . 5 11.9(6) ?
O33 C17 C18 Na1 . . . 5 -168.8(6) ?
O3 C1 O1 Fe1 . . . . -179.5(6) ?
C2 C1 O1 Fe1 . . . . 2.0(8) ?
O4 C2 O2 Fe1 . . . . 173.0(7) ?
C1 C2 O2 Fe1 . . . . -6.7(8) ?
O1 C1 O3 Na4 . . . 1_455 -177.5(6) ?
C2 C1 O3 Na4 . . . 1_455 0.9(9) ?
O2 C2 O4 Na4 . . . 1_455 172.6(6) ?
C1 C2 O4 Na4 . . . 1_455 -7.7(9) ?
O7 C3 O5 Fe1 . . . . -176.1(6) ?
C4 C3 O5 Fe1 . . . . 2.2(8) ?
O8 C4 O6 Fe1 . . . . -177.8(6) ?
C3 C4 O6 Fe1 . . . . 3.2(8) ?
Na3 C4 O6 Fe1 5_445 . . . 115.3(9) ?
O5 C3 O7 Na3 . . . 5_445 151.2(7) ?
C4 C3 O7 Na3 . . . 5_445 -27.0(8) ?
O5 C3 O7 Na4 . . . 5_445 -117.8(7) ?
C4 C3 O7 Na4 . . . 5_445 64.0(7) ?
O6 C4 O8 Na3 . . . 5_445 -144.0(7) ?
C3 C4 O8 Na3 . . . 5_445 35.0(8) ?
O11 C5 O9 Fe1 . . . . 173.2(6) ?
C6 C5 O9 Fe1 . . . . -5.6(7) ?
Na3 C5 O9 Fe1 . . . . 117.0(14) ?
O12 C6 O10 Fe1 . . . . -168.3(6) ?
C5 C6 O10 Fe1 . . . . 13.4(7) ?
Na3 C6 O10 Fe1 . . . . -110(2) ?
O9 C5 O11 Na3 . . . . -158.0(6) ?
C6 C5 O11 Na3 . . . . 20.8(8) ?
O10 C6 O12 Na3 . . . . 164.6(6) ?
C5 C6 O12 Na3 . . . . -17.2(8) ?
O15 C9 O13 Fe2 . . . . 177.7(6) ?
C10 C9 O13 Fe2 . . . . -3.1(8) ?
Na4 C9 O13 Fe2 5_445 . . . 118.5(15) ?
O16 C10 O14 Fe2 . . . . -179.1(6) ?
C9 C10 O14 Fe2 . . . . 1.1(8) ?
O13 C9 O15 Na4 . . . 5_445 -156.8(7) ?
C10 C9 O15 Na4 . . . 5_445 24.2(9) ?
O14 C10 O16 Na4 . . . 5_445 157.5(6) ?
C9 C10 O16 Na4 . . . 5_445 -22.6(8) ?
O19 C7 O17 Fe2 . . . . -175.0(6) ?
C8 C7 O17 Fe2 . . . . 6.6(8) ?
Na4 C7 O17 Fe2 . . . . -104.5(14) ?
O20 C8 O18 Fe2 . . . . 175.8(6) ?
C7 C8 O18 Fe2 . . . . -3.6(8) ?
Na4 C8 O18 Fe2 . . . . 111.3(12) ?
O17 C7 O19 Na3 . . . . -101.5(7) ?
C8 C7 O19 Na3 . . . . 76.8(8) ?
Na4 C7 O19 Na3 . . . . 103.8(4) ?
O17 C7 O19 Na4 . . . . 154.8(6) ?
C8 C7 O19 Na4 . . . . -26.9(8) ?
O18 C8 O20 Na4 . . . . -151.8(6) ?
C7 C8 O20 Na4 . . . . 27.7(8) ?
O23 C11 O21 Fe2 . . . . -177.2(6) ?
C12 C11 O21 Fe2 . . . . 3.2(8) ?
O24 C12 O22 Fe2 . . . . 177.3(7) ?
C11 C12 O22 Fe2 . . . . -1.9(8) ?
O21 C11 O23 Na3 . . . 5_545 177.9(6) ?
C12 C11 O23 Na3 . . . 5_545 -2.6(9) ?
O22 C12 O24 Na3 . . . 5_545 -177.0(6) ?
C11 C12 O24 Na3 . . . 5_545 2.1(9) ?
O27 C13 O25 Fe3 . . . . 174.3(6) ?
C14 C13 O25 Fe3 . . . . -5.9(7) ?
O28 C14 O26 Fe3 . . . . -173.5(6) ?
C13 C14 O26 Fe3 . . . . 4.6(8) ?
O25 C13 O27 Na2 . . . . -166.7(6) ?
C14 C13 O27 Na2 . . . . 13.5(9) ?
O26 C14 O28 Na2 . . . . 166.9(6) ?
C13 C14 O28 Na2 . . . . -11.1(8) ?
O31 C15 O29 Fe3 . . . . 179.6(6) ?
C16 C15 O29 Fe3 . . . . 0.1(8) ?
Na1 C15 O29 Fe3 . . . . -122.0(6) ?
O32 C16 O30 Fe3 . . . . 175.7(6) ?
C15 C16 O30 Fe3 . . . . -4.2(8) ?
Na2 C16 O30 Fe3 5_545 . . . -113.5(8) ?
O29 C15 O31 Na1 . . . . 124.9(7) ?
C16 C15 O31 Na1 . . . . -55.6(9) ?
O29 C15 O31 Na2 . . . 5_545 -144.6(7) ?
C16 C15 O31 Na2 . . . 5_545 34.9(7) ?
Na1 C15 O31 Na2 . . . 5_545 90.5(4) ?
O30 C16 O32 Na2 . . . 5_545 136.4(7) ?
C15 C16 O32 Na2 . . . 5_545 -43.8(8) ?
O35 C17 O33 Fe3 . . . . 179.2(6) ?
C18 C17 O33 Fe3 . . . . -0.1(8) ?
O36 C18 O34 Fe3 . . . . 177.8(6) ?
C17 C18 O34 Fe3 . . . . -0.5(8) ?
Na1 C18 O34 Fe3 5 . . . 130(2) ?
O33 C17 O35 Na1 . . . 5 164.8(6) ?
C18 C17 O35 Na1 . . . 5 -15.9(8) ?
O34 C18 O36 Na1 . . . 5 -165.6(6) ?
C17 C18 O36 Na1 . . . 5 12.6(9) ?

_cod_database_fobs_code 2312695
